data_7047732
loop_
_publ_author_name
'Bakthavachalam, K.'
'Dutta, Sayan'
'C, Arivazhagan'
'Raghavendra, Beesam'
'Haridas, Anagha'
'Sen, Sakya S.'
'Koley, Debasis'
'Ghosh, Sundargopal'

_publ_section_title
;
 Cyclometallation of a germylene ligand by concerted
 metalation-deprotonation of a methyl group.
;
_journal_issue 44
_journal_name_full 'Dalton transactions (Cambridge, England : 2003)'
_journal_page_first 15835
_journal_page_last 15844
_journal_paper_doi 10.1039/c8dt03166e
_journal_volume 47
_journal_year 2018
_chemical_formula_moiety 'C33 H58 Cl2 Ge N2 O Rh Si2'
_chemical_formula_sum 'C33 H58 Cl2 Ge N2 O Rh Si2'
_chemical_formula_weight 801.39
_space_group_crystal_system orthorhombic
_space_group_IT_number 43
_space_group_name_Hall 'F 2 -2d'
_space_group_name_H-M_alt 'F d d 2'
_symmetry_space_group_name_Hall 'F 2 -2d'
_symmetry_space_group_name_H-M 'F d d 2'
_atom_sites_solution_hydrogens geom
_atom_sites_solution_primary direct
_audit_creation_date 2018-05-02
_audit_creation_method
;
Olex2 1.2
(compiled 2017.08.10 svn.r3458 for OlexSys, GUI svn.r5381)
;
_audit_update_record
;
2018-05-02 deposited with the CCDC.
2018-10-08 downloaded from the CCDC.
;
_cell_angle_alpha 90
_cell_angle_beta 90
_cell_angle_gamma 90
_cell_formula_units_Z 16
_cell_length_a 43.1777(13)
_cell_length_b 31.7106(9)
_cell_length_c 12.5293(3)
_cell_measurement_reflns_used 8987
_cell_measurement_temperature 247(40)
_cell_measurement_theta_max 29.0909
_cell_measurement_theta_min 3.7676
_cell_volume 17155.0(8)
_computing_cell_refinement
;
CrysAlisPro, Agilent Technologies,
Version 1.171.36.21 (release 14-08-2012 CrysAlis171 .NET)
(compiled Sep 14 2012,17:21:16)
;
_computing_data_collection
;
CrysAlisPro, Agilent Technologies,
Version 1.171.36.21 (release 14-08-2012 CrysAlis171 .NET)
(compiled Sep 14 2012,17:21:16)
;
_computing_data_reduction
;
CrysAlisPro, Agilent Technologies,
Version 1.171.36.21 (release 14-08-2012 CrysAlis171 .NET)
(compiled Sep 14 2012,17:21:16)
;
_computing_molecular_graphics 'Olex2 (Dolomanov et al., 2009)'
_computing_publication_material 'Olex2 (Dolomanov et al., 2009)'
_computing_structure_refinement 'ShelXL (Sheldrick, 2015)'
_computing_structure_solution 'ShelXS (Sheldrick, 2008)'
_diffrn_ambient_temperature 247(40)
_diffrn_detector_area_resol_mean 15.9821
_diffrn_measured_fraction_theta_full 0.993
_diffrn_measured_fraction_theta_max 0.903
_diffrn_measurement_details
;
#__ type_ start__ end____ width___ exp.time_
  1 omega  -90.00  -37.00   1.0000   36.0000
omega____ theta____ kappa____ phi______ frames
    -      -17.3397 -178.0000 -150.0000 53

#__ type_ start__ end____ width___ exp.time_
  2 omega  -25.00    0.00   1.0000   36.0000
omega____ theta____ kappa____ phi______ frames
    -      -17.3397  -99.0000    0.0000 25

#__ type_ start__ end____ width___ exp.time_
  3 omega  -24.00   25.00   1.0000   36.0000
omega____ theta____ kappa____ phi______ frames
    -      -17.3397  -99.0000   30.0000 49

#__ type_ start__ end____ width___ exp.time_
  4 omega  -42.00   -2.00   1.0000   36.0000
omega____ theta____ kappa____ phi______ frames
    -      -17.3397   37.0000 -150.0000 40

#__ type_ start__ end____ width___ exp.time_
  5 omega   14.00   41.00   1.0000   36.0000
omega____ theta____ kappa____ phi______ frames
    -      -17.3397   37.0000 -150.0000 27

#__ type_ start__ end____ width___ exp.time_
  6 omega  -77.00    4.00   1.0000   36.0000
omega____ theta____ kappa____ phi______ frames
    -      -17.3397  -37.0000 -120.0000 81

#__ type_ start__ end____ width___ exp.time_
  7 omega  -91.00  -66.00   1.0000   36.0000
omega____ theta____ kappa____ phi______ frames
    -      -17.3397 -178.0000   30.0000 25

#__ type_ start__ end____ width___ exp.time_
  8 omega  -20.00    6.00   1.0000   36.0000
omega____ theta____ kappa____ phi______ frames
    -      -17.3397  -77.0000 -150.0000 26

#__ type_ start__ end____ width___ exp.time_
  9 omega  -52.00   -7.00   1.0000   36.0000
omega____ theta____ kappa____ phi______ frames
    -      -17.3397  -37.0000    0.0000 45
;
_diffrn_measurement_device_type 'Xcalibur, Eos'
_diffrn_measurement_method '\w scans'
_diffrn_orient_matrix_UB_11 0.0036531000
_diffrn_orient_matrix_UB_12 -0.0214063000
_diffrn_orient_matrix_UB_13 -0.0104796000
_diffrn_orient_matrix_UB_21 0.0159864000
_diffrn_orient_matrix_UB_22 0.0051280000
_diffrn_orient_matrix_UB_23 -0.0006961000
_diffrn_orient_matrix_UB_31 0.0008823000
_diffrn_orient_matrix_UB_32 -0.0039700000
_diffrn_orient_matrix_UB_33 0.0556404000
_diffrn_radiation_monochromator graphite
_diffrn_radiation_type MoK\a
_diffrn_radiation_wavelength 0.71073
_diffrn_reflns_av_R_equivalents 0.0288
_diffrn_reflns_av_unetI/netI 0.0314
_diffrn_reflns_Laue_measured_fraction_full 0.993
_diffrn_reflns_Laue_measured_fraction_max 0.903
_diffrn_reflns_limit_h_max 56
_diffrn_reflns_limit_h_min -58
_diffrn_reflns_limit_k_max 42
_diffrn_reflns_limit_k_min -42
_diffrn_reflns_limit_l_max 15
_diffrn_reflns_limit_l_min -16
_diffrn_reflns_number 30768
_diffrn_reflns_point_group_measured_fraction_full 0.974
_diffrn_reflns_point_group_measured_fraction_max 0.841
_diffrn_reflns_theta_full 25.000
_diffrn_reflns_theta_max 29.155
_diffrn_reflns_theta_min 3.775
_diffrn_source 'Enhance (Mo) X-ray Source'
_exptl_absorpt_coefficient_mu 1.290
_exptl_absorpt_correction_T_max 1.00000
_exptl_absorpt_correction_T_min 0.83681
_exptl_absorpt_correction_type multi-scan
_exptl_absorpt_process_details
;
CrysAlisPro, Agilent Technologies,
Version 1.171.36.21 (release 14-08-2012 CrysAlis171 .NET)
(compiled Sep 14 2012,17:21:16)
Empirical absorption correction using spherical harmonics,
 implemented in SCALE3 ABSPACK scaling algorithm.
;
_exptl_crystal_colour yellow
_exptl_crystal_colour_primary yellow
_exptl_crystal_density_diffrn 1.241
_exptl_crystal_density_method 'not measured'
_exptl_crystal_description block
_exptl_crystal_F_000 6672
_exptl_crystal_size_max 0.7
_exptl_crystal_size_mid 0.64
_exptl_crystal_size_min 0.08
_refine_diff_density_max 1.093
_refine_diff_density_min -0.444
_refine_diff_density_rms 0.086
_refine_ls_abs_structure_details
;
 Flack x determined using 3614 quotients [(I+)-(I-)]/[(I+)+(I-)]
 (Parsons, Flack and Wagner, Acta Cryst. B69 (2013) 249-259).
;
_refine_ls_abs_structure_Flack -0.003(5)
_refine_ls_extinction_method none
_refine_ls_goodness_of_fit_ref 1.072
_refine_ls_hydrogen_treatment constr
_refine_ls_matrix_type full
_refine_ls_number_parameters 395
_refine_ls_number_reflns 9742
_refine_ls_number_restraints 1
_refine_ls_restrained_S_all 1.071
_refine_ls_R_factor_all 0.0423
_refine_ls_R_factor_gt 0.0357
_refine_ls_shift/su_max 0.001
_refine_ls_shift/su_mean 0.000
_refine_ls_structure_factor_coef Fsqd
_refine_ls_weighting_details 'w=1/[\s^2^(Fo^2^)+(0.0669P)^2^] where P=(Fo^2^+2Fc^2^)/3'
_refine_ls_weighting_scheme calc
_refine_ls_wR_factor_gt 0.0962
_refine_ls_wR_factor_ref 0.1011
_reflns_Friedel_coverage 0.785
_reflns_Friedel_fraction_full 0.952
_reflns_Friedel_fraction_max 0.773
_reflns_number_gt 8840
_reflns_number_total 9742
_reflns_threshold_expression 'I > 2\s(I)'
_cod_data_source_file c8dt03166e2.cif
_cod_data_source_block ndr-brg-ge-rh-s
_cod_depositor_comments 'Adding full bibliography for 7047730--7047732.cif.'
_cod_database_code 7047732
_shelx_shelxl_version_number 2018/3
_chemical_oxdiff_formula 'C64 H66 O20 N4 S4 Re4'
_chemical_oxdiff_usercomment 'RED COLOUR BLOCK, 200K, 0.42 0.22 0.08'
_shelx_space_group_comment
;
The symmetry employed for this shelxl refinement is uniquely defined
by the following loop, which should always be used as a source of
symmetry information in preference to the above space-group names.
They are only intended as comments.
;
_shelx_estimated_absorpt_t_max 0.904
_shelx_estimated_absorpt_t_min 0.465
_reflns_odcompleteness_completeness 99.31
_reflns_odcompleteness_iscentric 1
_reflns_odcompleteness_theta 26.32
_olex2_refinement_description
;
1. Fixed Uiso
 At 1.2 times of:
  All C(H) groups, All C(H,H) groups, All N(H) groups
 At 1.5 times of:
  All C(H,H,H) groups
2.a Ternary CH refined with riding coordinates:
 C4(H4), C3(H3)
2.b Secondary CH2 refined with riding coordinates:
 C17(H17A,H17B), C15(H15A,H15B)
2.c Aromatic/amide H refined with riding coordinates:
 N1(H1), C11(H11), C10(H10), C9(H9)
2.d Idealised Me refined as rotating group:
 C29(H29A,H29B,H29C), C13(H13A,H13B,H13C), C6(H6A,H6B,H6C), C26(H26A,H26B,
 H26C), C25(H25A,H25B,H25C), C23(H23A,H23B,H23C), C24(H24A,H24B,H24C), C5(H5A,
 H5B,H5C), C31(H31A,H31B,H31C), C28(H28A,H28B,H28C), C27(H27A,H27B,H27C),
 C32(H32A,H32B,H32C), C33(H33A,H33B,H33C), C1(H1A,H1B,H1C), C30(H30A,H30B,H30C),
  C2(H2A,H2B,H2C)
;
_olex2_submission_special_instructions 'No special instructions were received'

loop_
_space_group_symop_operation_xyz
'x, y, z'
'-x, -y, z'
'-x+1/4, y+1/4, z+1/4'
'x+1/4, -y+1/4, z+1/4'
'x, y+1/2, z+1/2'
'-x, -y+1/2, z+1/2'
'-x+1/4, y+3/4, z+3/4'
'x+1/4, -y+3/4, z+3/4'
'x+1/2, y, z+1/2'
'-x+1/2, -y, z+1/2'
'-x+3/4, y+1/4, z+3/4'
'x+3/4, -y+1/4, z+3/4'
'x+1/2, y+1/2, z'
'-x+1/2, -y+1/2, z'
'-x+3/4, y+3/4, z+1/4'
'x+3/4, -y+3/4, z+1/4'

loop_
_atom_site_label
_atom_site_type_symbol
_atom_site_fract_x
_atom_site_fract_y
_atom_site_fract_z
_atom_site_U_iso_or_equiv
_atom_site_adp_type
_atom_site_occupancy
_atom_site_site_symmetry_order
_atom_site_calc_flag
_atom_site_refinement_flags_posn
Rh1 Rh -0.34057(2) -0.43603(2) -1.69872(3) 0.03088(10) Uani 1 1 d .
Ge1 Ge -0.31589(2) -0.46562(2) -1.54625(4) 0.03100(12) Uani 1 1 d .
Cl2 Cl -0.38495(3) -0.48092(5) -1.67979(12) 0.0499(3) Uani 1 1 d .
O1 O -0.31670(7) -0.41674(10) -1.4554(3) 0.0329(7) Uani 1 1 d .
N2 N -0.32707(11) -0.50744(12) -1.4512(4) 0.0402(9) Uani 1 1 d .
C29 C -0.3436(3) -0.5444(3) -1.2386(7) 0.095(3) Uani 1 1 d .
H29A H -0.361373 -0.558326 -1.270098 0.142 Uiso 1 1 calc GR
H29B H -0.348283 -0.536633 -1.165534 0.142 Uiso 1 1 calc GR
H29C H -0.325971 -0.563406 -1.239554 0.142 Uiso 1 1 calc GR
N1 N -0.28206(9) -0.35841(12) -1.3645(3) 0.0318(8) Uani 1 1 d .
H1 H -0.286154 -0.385133 -1.371455 0.038 Uiso 1 1 calc R
C17 C -0.35832(11) -0.39797(17) -1.5708(4) 0.0363(11) Uani 1 1 d .
H17A H -0.368070 -0.372567 -1.600042 0.044 Uiso 1 1 calc R
H17B H -0.374090 -0.413821 -1.531352 0.044 Uiso 1 1 calc R
C14 C -0.30048(11) -0.33131(15) -1.4132(4) 0.0319(10) Uani 1 1 d .
C16 C -0.33319(11) -0.38600(16) -1.4986(4) 0.0303(9) Uani 1 1 d .
C15 C -0.32572(11) -0.34431(14) -1.4752(4) 0.0315(10) Uani 1 1 d .
H15A H -0.344141 -0.332179 -1.441349 0.038 Uiso 1 1 calc R
H15B H -0.323480 -0.330035 -1.544154 0.038 Uiso 1 1 calc R
C4 C -0.22149(13) -0.3639(2) -1.4589(5) 0.0526(14) Uani 1 1 d .
H4 H -0.240790 -0.378388 -1.480546 0.063 Uiso 1 1 calc R
C11 C -0.20105(13) -0.3331(2) -1.2875(6) 0.0536(14) Uani 1 1 d .
H11 H -0.181140 -0.332374 -1.317797 0.064 Uiso 1 1 calc R
C7 C -0.25553(10) -0.34677(14) -1.3002(4) 0.0328(9) Uani 1 1 d .
C8 C -0.26015(12) -0.33489(17) -1.1935(5) 0.0425(11) Uani 1 1 d .
C22 C -0.30486(13) -0.4011(2) -1.7780(4) 0.0458(13) Uani 1 1 d .
C13 C -0.29455(14) -0.28558(17) -1.4033(6) 0.0514(14) Uani 1 1 d .
H13A H -0.286835 -0.279450 -1.332273 0.077 Uiso 1 1 calc GR
H13B H -0.313658 -0.270197 -1.415281 0.077 Uiso 1 1 calc GR
H13C H -0.279282 -0.277079 -1.455842 0.077 Uiso 1 1 calc GR
C12 C -0.22632(12) -0.34781(17) -1.3479(5) 0.0411(11) Uani 1 1 d .
C21 C -0.30429(14) -0.4426(2) -1.8236(4) 0.0479(13) Uani 1 1 d .
C6 C -0.1956(2) -0.3965(3) -1.4614(8) 0.086(3) Uani 1 1 d .
H6A H -0.175710 -0.382225 -1.460776 0.128 Uiso 1 1 calc GR
H6B H -0.197362 -0.413319 -1.525759 0.128 Uiso 1 1 calc GR
H6C H -0.197207 -0.414628 -1.399380 0.128 Uiso 1 1 calc GR
C26 C -0.3437(2) -0.4904(3) -1.9277(6) 0.073(2) Uani 1 1 d .
H26A H -0.329670 -0.513383 -1.911017 0.110 Uiso 1 1 calc GR
H26B H -0.343825 -0.485628 -2.004126 0.110 Uiso 1 1 calc GR
H26C H -0.364437 -0.497676 -1.904089 0.110 Uiso 1 1 calc GR
C3 C -0.29136(16) -0.3375(2) -1.1387(5) 0.0604(17) Uani 1 1 d .
H3 H -0.307096 -0.345262 -1.192677 0.072 Uiso 1 1 calc R
C25 C -0.38342(16) -0.4073(3) -1.9070(5) 0.0626(18) Uani 1 1 d .
H25A H -0.398095 -0.424458 -1.867515 0.094 Uiso 1 1 calc GR
H25B H -0.383266 -0.416053 -1.981176 0.094 Uiso 1 1 calc GR
H25C H -0.389419 -0.377914 -1.902333 0.094 Uiso 1 1 calc GR
C23 C -0.27756(15) -0.3792(2) -1.7287(5) 0.0609(17) Uani 1 1 d .
H23A H -0.284790 -0.356222 -1.683918 0.091 Uiso 1 1 calc GR
H23B H -0.264348 -0.368010 -1.784567 0.091 Uiso 1 1 calc GR
H23C H -0.265920 -0.399054 -1.685672 0.091 Uiso 1 1 calc GR
C19 C -0.35187(14) -0.41283(18) -1.8607(4) 0.0433(12) Uani 1 1 d .
C24 C -0.34364(16) -0.3374(2) -1.7847(6) 0.0580(16) Uani 1 1 d .
H24A H -0.365652 -0.336373 -1.769452 0.087 Uiso 1 1 calc GR
H24B H -0.339160 -0.320057 -1.846542 0.087 Uiso 1 1 calc GR
H24C H -0.332153 -0.327003 -1.723698 0.087 Uiso 1 1 calc GR
C5 C -0.2161(2) -0.3281(3) -1.5383(7) 0.075(2) Uani 1 1 d .
H5A H -0.232507 -0.307374 -1.531537 0.112 Uiso 1 1 calc GR
H5B H -0.215992 -0.339314 -1.610334 0.112 Uiso 1 1 calc GR
H5C H -0.196300 -0.314780 -1.523602 0.112 Uiso 1 1 calc GR
C31 C -0.3007(2) -0.5942(2) -1.4367(7) 0.083(3) Uani 1 1 d .
H31A H -0.279899 -0.587786 -1.460814 0.124 Uiso 1 1 calc GR
H31B H -0.305696 -0.623207 -1.454280 0.124 Uiso 1 1 calc GR
H31C H -0.301982 -0.590287 -1.360061 0.124 Uiso 1 1 calc GR
C10 C -0.20550(17) -0.3197(2) -1.1827(7) 0.0640(18) Uani 1 1 d .
H10 H -0.188570 -0.309502 -1.143192 0.077 Uiso 1 1 calc R
C9 C -0.23419(17) -0.3211(2) -1.1367(6) 0.0589(16) Uani 1 1 d .
H9 H -0.236521 -0.312513 -1.065316 0.071 Uiso 1 1 calc R
C20 C -0.33295(16) -0.4502(2) -1.8703(4) 0.0502(14) Uani 1 1 d .
C28 C -0.30007(19) -0.4703(3) -1.2519(6) 0.070(2) Uani 1 1 d .
H28A H -0.281481 -0.476327 -1.292546 0.105 Uiso 1 1 calc GR
H28B H -0.297857 -0.481360 -1.180137 0.105 Uiso 1 1 calc GR
H28C H -0.303201 -0.440006 -1.248616 0.105 Uiso 1 1 calc GR
C18 C -0.33422(13) -0.38257(18) -1.8075(4) 0.0439(12) Uani 1 1 d .
C27 C -0.27676(17) -0.4710(3) -1.8263(6) 0.067(2) Uani 1 1 d .
H27A H -0.264614 -0.466956 -1.761954 0.101 Uiso 1 1 calc GR
H27B H -0.264186 -0.464296 -1.888190 0.101 Uiso 1 1 calc GR
H27C H -0.283558 -0.500069 -1.830491 0.101 Uiso 1 1 calc GR
C32 C -0.3180(3) -0.5576(2) -1.6485(6) 0.078(2) Uani 1 1 d .
H32A H -0.331510 -0.538432 -1.686800 0.116 Uiso 1 1 calc GR
H32B H -0.320069 -0.585756 -1.677691 0.116 Uiso 1 1 calc GR
H32C H -0.296685 -0.548253 -1.655779 0.116 Uiso 1 1 calc GR
C33 C -0.3686(2) -0.5812(3) -1.4936(8) 0.086(3) Uani 1 1 d .
H33A H -0.374363 -0.583409 -1.419049 0.129 Uiso 1 1 calc GR
H33B H -0.368719 -0.609053 -1.525784 0.129 Uiso 1 1 calc GR
H33C H -0.383217 -0.563206 -1.530573 0.129 Uiso 1 1 calc GR
C1 C -0.2903(2) -0.3715(4) -1.0554(8) 0.102(3) Uani 1 1 d .
H1A H -0.280083 -0.396235 -1.084339 0.153 Uiso 1 1 calc GR
H1B H -0.311291 -0.378893 -1.034438 0.153 Uiso 1 1 calc GR
H1C H -0.279012 -0.361505 -0.993546 0.153 Uiso 1 1 calc GR
C30 C -0.36804(18) -0.4598(3) -1.3011(7) 0.074(2) Uani 1 1 d .
H30A H -0.363180 -0.432274 -1.330192 0.111 Uiso 1 1 calc GR
H30B H -0.372898 -0.457149 -1.225800 0.111 Uiso 1 1 calc GR
H30C H -0.385719 -0.471549 -1.338506 0.111 Uiso 1 1 calc GR
Cl1 Cl -0.26396(3) -0.46972(5) -1.54108(14) 0.0549(4) Uani 1 1 d .
C2 C -0.3009(2) -0.2968(4) -1.0883(10) 0.111(4) Uani 1 1 d .
H2A H -0.285699 -0.288682 -1.035052 0.166 Uiso 1 1 calc GR
H2B H -0.320945 -0.300177 -1.054649 0.166 Uiso 1 1 calc GR
H2C H -0.302156 -0.275034 -1.142633 0.166 Uiso 1 1 calc GR
Si2 Si -0.32887(5) -0.55813(5) -1.50426(14) 0.0501(4) Uani 1 1 d .
Si1 Si -0.33403(4) -0.49546(5) -1.31786(12) 0.0424(3) Uani 1 1 d .

loop_
_atom_site_aniso_label
_atom_site_aniso_U_11
_atom_site_aniso_U_22
_atom_site_aniso_U_33
_atom_site_aniso_U_23
_atom_site_aniso_U_13
_atom_site_aniso_U_12
Rh1 0.03206(17) 0.03232(18) 0.02828(16) 0.00361(14) 0.00040(14) -0.00078(15)
Ge1 0.0336(2) 0.0272(2) 0.0321(2) 0.00319(19) -0.00118(19) 0.00171(19)
Cl2 0.0442(7) 0.0487(7) 0.0570(8) 0.0021(6) -0.0043(6) -0.0143(6)
O1 0.0384(17) 0.0265(15) 0.0339(16) 0.0052(14) -0.0060(15) 0.0001(13)
N2 0.056(3) 0.028(2) 0.037(2) 0.0041(18) -0.008(2) -0.0014(18)
C29 0.175(10) 0.054(4) 0.055(4) 0.023(4) 0.013(5) -0.016(5)
N1 0.0304(19) 0.0271(19) 0.038(2) -0.0002(16) -0.0004(16) -0.0001(16)
C17 0.032(2) 0.042(3) 0.035(3) -0.003(2) -0.0016(18) 0.005(2)
C14 0.030(2) 0.028(2) 0.038(2) 0.0008(18) 0.0056(18) 0.0034(18)
C16 0.027(2) 0.036(2) 0.028(2) 0.0025(18) 0.0041(16) 0.0015(19)
C15 0.029(2) 0.029(2) 0.036(2) 0.0010(18) -0.0005(17) 0.0082(18)
C4 0.039(3) 0.057(3) 0.062(4) -0.014(3) 0.012(3) -0.004(3)
C11 0.030(3) 0.053(3) 0.078(4) -0.006(3) -0.006(3) -0.004(2)
C7 0.031(2) 0.027(2) 0.041(2) 0.000(2) -0.004(2) -0.0015(17)
C8 0.047(3) 0.041(3) 0.040(3) -0.004(2) -0.002(2) -0.007(2)
C22 0.041(3) 0.056(3) 0.040(3) 0.014(2) 0.013(2) -0.002(2)
C13 0.048(3) 0.029(3) 0.077(4) 0.000(3) -0.006(3) 0.003(2)
C12 0.036(3) 0.034(3) 0.053(3) -0.003(2) 0.001(2) -0.003(2)
C21 0.049(3) 0.061(4) 0.034(3) 0.005(2) 0.012(2) 0.003(3)
C6 0.087(6) 0.077(5) 0.093(6) 0.005(5) 0.030(5) 0.035(5)
C26 0.109(6) 0.064(5) 0.047(4) -0.016(3) -0.006(4) 0.002(4)
C3 0.059(4) 0.075(5) 0.047(3) -0.016(3) 0.011(3) -0.016(3)
C25 0.057(4) 0.088(5) 0.043(3) 0.014(3) -0.008(3) 0.004(4)
C23 0.050(3) 0.078(5) 0.055(4) 0.014(3) 0.007(3) -0.019(3)
C19 0.056(3) 0.047(3) 0.027(2) 0.009(2) -0.001(2) 0.000(3)
C24 0.073(4) 0.044(3) 0.056(4) 0.014(3) 0.001(3) 0.000(3)
C5 0.087(5) 0.078(5) 0.059(4) 0.004(4) 0.009(4) 0.012(4)
C31 0.114(7) 0.051(4) 0.083(5) -0.007(4) -0.026(5) 0.031(4)
C10 0.054(4) 0.060(4) 0.078(5) -0.010(3) -0.025(3) -0.008(3)
C9 0.066(4) 0.061(4) 0.050(3) -0.007(3) -0.018(3) -0.010(3)
C20 0.070(4) 0.054(3) 0.027(3) 0.001(2) 0.008(2) 0.004(3)
C28 0.078(5) 0.087(5) 0.046(4) -0.002(3) -0.012(3) -0.006(4)
C18 0.052(3) 0.044(3) 0.036(3) 0.015(2) 0.009(2) -0.002(2)
C27 0.057(4) 0.087(5) 0.059(4) 0.010(3) 0.021(3) 0.019(4)
C32 0.141(8) 0.042(4) 0.050(4) -0.009(3) -0.003(4) 0.007(4)
C33 0.095(6) 0.069(5) 0.094(6) 0.005(4) -0.029(5) -0.039(5)
C1 0.115(7) 0.125(8) 0.066(5) 0.014(6) 0.029(5) -0.036(6)
C30 0.066(4) 0.090(6) 0.065(4) 0.008(4) 0.030(4) 0.017(4)
Cl1 0.0364(6) 0.0667(9) 0.0615(9) 0.0090(8) -0.0012(6) 0.0128(6)
C2 0.091(7) 0.104(7) 0.138(9) -0.050(7) 0.047(7) -0.006(6)
Si2 0.0754(12) 0.0271(7) 0.0476(9) 0.0000(6) -0.0134(8) -0.0011(7)
Si1 0.0543(8) 0.0365(8) 0.0364(7) 0.0064(6) 0.0010(6) -0.0010(7)

loop_
_atom_type_symbol
_atom_type_description
_atom_type_scat_dispersion_real
_atom_type_scat_dispersion_imag
_atom_type_scat_source
C C 0.0033 0.0016 'International Tables Vol C Tables 4.2.6.8 and 6.1.1.4'
H H 0.0000 0.0000 'International Tables Vol C Tables 4.2.6.8 and 6.1.1.4'
Cl Cl 0.1484 0.1585 'International Tables Vol C Tables 4.2.6.8 and 6.1.1.4'
Ge Ge 0.1547 1.8001 'International Tables Vol C Tables 4.2.6.8 and 6.1.1.4'
N N 0.0061 0.0033 'International Tables Vol C Tables 4.2.6.8 and 6.1.1.4'
O O 0.0106 0.0060 'International Tables Vol C Tables 4.2.6.8 and 6.1.1.4'
Rh Rh -1.1178 0.9187 'International Tables Vol C Tables 4.2.6.8 and 6.1.1.4'
Si Si 0.0817 0.0704 'International Tables Vol C Tables 4.2.6.8 and 6.1.1.4'

loop_
_geom_angle_atom_site_label_1
_geom_angle_atom_site_label_2
_geom_angle_atom_site_label_3
_geom_angle
Ge1 Rh1 Cl2 92.54(4)
C17 Rh1 Ge1 77.43(13)
C17 Rh1 Cl2 88.54(15)
C17 Rh1 C21 146.0(2)
C17 Rh1 C19 114.8(2)
C17 Rh1 C20 152.7(2)
C17 Rh1 C18 94.2(2)
C22 Rh1 Ge1 104.70(16)
C22 Rh1 Cl2 158.02(17)
C22 Rh1 C17 108.2(2)
C22 Rh1 C21 38.3(2)
C22 Rh1 C19 64.0(2)
C22 Rh1 C20 63.2(2)
C22 Rh1 C18 38.9(2)
C21 Rh1 Ge1 102.25(16)
C21 Rh1 Cl2 125.19(18)
C19 Rh1 Ge1 164.96(16)
C19 Rh1 Cl2 96.41(16)
C19 Rh1 C21 62.7(2)
C19 Rh1 C20 38.0(2)
C20 Rh1 Ge1 129.11(17)
C20 Rh1 Cl2 95.39(18)
C20 Rh1 C21 36.4(2)
C18 Rh1 Ge1 138.40(16)
C18 Rh1 Cl2 128.33(16)
C18 Rh1 C21 63.1(2)
C18 Rh1 C19 36.9(2)
C18 Rh1 C20 62.4(2)
O1 Ge1 Rh1 98.56(10)
O1 Ge1 Cl1 92.74(11)
N2 Ge1 Rh1 133.14(14)
N2 Ge1 O1 101.10(17)
N2 Ge1 Cl1 101.58(15)
Cl1 Ge1 Rh1 119.52(5)
C16 O1 Ge1 111.2(3)
Si2 N2 Ge1 115.4(3)
Si1 N2 Ge1 120.5(2)
Si1 N2 Si2 124.1(3)
H29A C29 H29B 109.5
H29A C29 H29C 109.5
H29B C29 H29C 109.5
Si1 C29 H29A 109.5
Si1 C29 H29B 109.5
Si1 C29 H29C 109.5
C14 N1 H1 117.7
C14 N1 C7 124.6(4)
C7 N1 H1 117.7
Rh1 C17 H17A 109.7
Rh1 C17 H17B 109.7
H17A C17 H17B 108.2
C16 C17 Rh1 110.0(3)
C16 C17 H17A 109.7
C16 C17 H17B 109.7
N1 C14 C15 122.2(4)
N1 C14 C13 119.7(5)
C15 C14 C13 118.1(4)
O1 C16 C17 117.5(4)
O1 C16 C15 119.3(4)
C15 C16 C17 123.3(4)
C14 C15 H15A 106.0
C14 C15 H15B 106.0
C16 C15 C14 125.2(4)
C16 C15 H15A 106.0
C16 C15 H15B 106.0
H15A C15 H15B 106.3
C12 C4 H4 107.2
C12 C4 C6 110.7(6)
C12 C4 C5 112.0(5)
C6 C4 H4 107.2
C6 C4 C5 112.2(6)
C5 C4 H4 107.2
C12 C11 H11 120.0
C10 C11 H11 120.0
C10 C11 C12 120.1(6)
C8 C7 N1 119.1(4)
C12 C7 N1 118.0(5)
C12 C7 C8 122.9(5)
C7 C8 C3 122.9(5)
C9 C8 C7 117.1(5)
C9 C8 C3 120.0(6)
C21 C22 Rh1 73.9(3)
C21 C22 C23 125.2(6)
C21 C22 C18 106.7(5)
C23 C22 Rh1 127.8(4)
C18 C22 Rh1 72.4(3)
C18 C22 C23 127.2(6)
C14 C13 H13A 109.5
C14 C13 H13B 109.5
C14 C13 H13C 109.5
H13A C13 H13B 109.5
H13A C13 H13C 109.5
H13B C13 H13C 109.5
C11 C12 C4 120.3(5)
C7 C12 C4 122.2(5)
C7 C12 C11 117.5(5)
C22 C21 Rh1 67.8(3)
C22 C21 C27 125.1(6)
C20 C21 Rh1 71.7(3)
C20 C21 C22 108.1(5)
C20 C21 C27 126.6(6)
C27 C21 Rh1 129.4(4)
C4 C6 H6A 109.5
C4 C6 H6B 109.5
C4 C6 H6C 109.5
H6A C6 H6B 109.5
H6A C6 H6C 109.5
H6B C6 H6C 109.5
H26A C26 H26B 109.5
H26A C26 H26C 109.5
H26B C26 H26C 109.5
C20 C26 H26A 109.5
C20 C26 H26B 109.5
C20 C26 H26C 109.5
C8 C3 H3 108.4
C1 C3 C8 109.1(7)
C1 C3 H3 108.4
C2 C3 C8 112.9(6)
C2 C3 H3 108.4
C2 C3 C1 109.6(8)
H25A C25 H25B 109.5
H25A C25 H25C 109.5
H25B C25 H25C 109.5
C19 C25 H25A 109.5
C19 C25 H25B 109.5
C19 C25 H25C 109.5
C22 C23 H23A 109.5
C22 C23 H23B 109.5
C22 C23 H23C 109.5
H23A C23 H23B 109.5
H23A C23 H23C 109.5
H23B C23 H23C 109.5
C25 C19 Rh1 126.7(4)
C20 C19 Rh1 71.3(3)
C20 C19 C25 125.5(6)
C18 C19 Rh1 70.7(3)
C18 C19 C25 127.2(6)
C18 C19 C20 107.2(5)
H24A C24 H24B 109.5
H24A C24 H24C 109.5
H24B C24 H24C 109.5
C18 C24 H24A 109.5
C18 C24 H24B 109.5
C18 C24 H24C 109.5
C4 C5 H5A 109.5
C4 C5 H5B 109.5
C4 C5 H5C 109.5
H5A C5 H5B 109.5
H5A C5 H5C 109.5
H5B C5 H5C 109.5
H31A C31 H31B 109.5
H31A C31 H31C 109.5
H31B C31 H31C 109.5
Si2 C31 H31A 109.5
Si2 C31 H31B 109.5
Si2 C31 H31C 109.5
C11 C10 H10 119.6
C9 C10 C11 120.8(6)
C9 C10 H10 119.6
C8 C9 H9 119.3
C10 C9 C8 121.5(6)
C10 C9 H9 119.3
C21 C20 Rh1 71.9(3)
C21 C20 C26 127.6(6)
C21 C20 C19 109.1(6)
C26 C20 Rh1 125.2(5)
C19 C20 Rh1 70.7(3)
C19 C20 C26 123.3(6)
H28A C28 H28B 109.5
H28A C28 H28C 109.5
H28B C28 H28C 109.5
Si1 C28 H28A 109.5
Si1 C28 H28B 109.5
Si1 C28 H28C 109.5
C22 C18 Rh1 68.7(3)
C22 C18 C24 124.9(6)
C19 C18 Rh1 72.4(3)
C19 C18 C22 108.7(5)
C19 C18 C24 126.4(6)
C24 C18 Rh1 125.5(4)
C21 C27 H27A 109.5
C21 C27 H27B 109.5
C21 C27 H27C 109.5
H27A C27 H27B 109.5
H27A C27 H27C 109.5
H27B C27 H27C 109.5
H32A C32 H32B 109.5
H32A C32 H32C 109.5
H32B C32 H32C 109.5
Si2 C32 H32A 109.5
Si2 C32 H32B 109.5
Si2 C32 H32C 109.5
H33A C33 H33B 109.5
H33A C33 H33C 109.5
H33B C33 H33C 109.5
Si2 C33 H33A 109.5
Si2 C33 H33B 109.5
Si2 C33 H33C 109.5
C3 C1 H1A 109.5
C3 C1 H1B 109.5
C3 C1 H1C 109.5
H1A C1 H1B 109.5
H1A C1 H1C 109.5
H1B C1 H1C 109.5
H30A C30 H30B 109.5
H30A C30 H30C 109.5
H30B C30 H30C 109.5
Si1 C30 H30A 109.5
Si1 C30 H30B 109.5
Si1 C30 H30C 109.5
C3 C2 H2A 109.5
C3 C2 H2B 109.5
C3 C2 H2C 109.5
H2A C2 H2B 109.5
H2A C2 H2C 109.5
H2B C2 H2C 109.5
N2 Si2 C31 111.2(3)
N2 Si2 C32 110.5(3)
N2 Si2 C33 112.1(4)
C32 Si2 C31 106.2(4)
C32 Si2 C33 107.7(5)
C33 Si2 C31 108.9(4)
N2 Si1 C29 111.3(3)
N2 Si1 C28 112.6(3)
N2 Si1 C30 112.1(3)
C28 Si1 C29 106.9(4)
C28 Si1 C30 108.1(4)
C30 Si1 C29 105.5(4)

loop_
_geom_bond_atom_site_label_1
_geom_bond_atom_site_label_2
_geom_bond_distance
Rh1 Ge1 2.3802(6)
Rh1 Cl2 2.3989(13)
Rh1 C17 2.148(5)
Rh1 C22 2.142(5)
Rh1 C21 2.224(5)
Rh1 C19 2.213(5)
Rh1 C20 2.221(5)
Rh1 C18 2.192(5)
Ge1 O1 1.923(3)
Ge1 N2 1.847(4)
Ge1 Cl1 2.2468(14)
O1 C16 1.323(6)
N2 Si2 1.741(4)
N2 Si1 1.739(5)
C29 H29A 0.9700
C29 H29B 0.9700
C29 H29C 0.9700
C29 Si1 1.888(7)
N1 H1 0.8700
N1 C14 1.321(6)
N1 C7 1.448(6)
C17 H17A 0.9800
C17 H17B 0.9800
C17 C16 1.463(7)
C14 C15 1.400(7)
C14 C13 1.478(7)
C16 C15 1.392(7)
C15 H15A 0.9800
C15 H15B 0.9800
C4 H4 0.9900
C4 C12 1.495(9)
C4 C6 1.524(9)
C4 C5 1.528(10)
C11 H11 0.9400
C11 C12 1.408(8)
C11 C10 1.393(11)
C7 C8 1.404(8)
C7 C12 1.396(7)
C8 C3 1.514(8)
C8 C9 1.398(8)
C22 C21 1.434(9)
C22 C23 1.503(9)
C22 C18 1.446(8)
C13 H13A 0.9700
C13 H13B 0.9700
C13 H13C 0.9700
C21 C20 1.390(9)
C21 C27 1.490(9)
C6 H6A 0.9700
C6 H6B 0.9700
C6 H6C 0.9700
C26 H26A 0.9700
C26 H26B 0.9700
C26 H26C 0.9700
C26 C20 1.536(10)
C3 H3 0.9900
C3 C1 1.503(12)
C3 C2 1.494(12)
C25 H25A 0.9700
C25 H25B 0.9700
C25 H25C 0.9700
C25 C19 1.491(8)
C23 H23A 0.9700
C23 H23B 0.9700
C23 H23C 0.9700
C19 C20 1.444(9)
C19 C18 1.395(8)
C24 H24A 0.9700
C24 H24B 0.9700
C24 H24C 0.9700
C24 C18 1.515(9)
C5 H5A 0.9700
C5 H5B 0.9700
C5 H5C 0.9700
C31 H31A 0.9700
C31 H31B 0.9700
C31 H31C 0.9700
C31 Si2 1.871(7)
C10 H10 0.9400
C10 C9 1.367(11)
C9 H9 0.9400
C28 H28A 0.9700
C28 H28B 0.9700
C28 H28C 0.9700
C28 Si1 1.863(7)
C27 H27A 0.9700
C27 H27B 0.9700
C27 H27C 0.9700
C32 H32A 0.9700
C32 H32B 0.9700
C32 H32C 0.9700
C32 Si2 1.867(8)
C33 H33A 0.9700
C33 H33B 0.9700
C33 H33C 0.9700
C33 Si2 1.868(9)
C1 H1A 0.9700
C1 H1B 0.9700
C1 H1C 0.9700
C30 H30A 0.9700
C30 H30B 0.9700
C30 H30C 0.9700
C30 Si1 1.864(7)
C2 H2A 0.9700
C2 H2B 0.9700
C2 H2C 0.9700

loop_
_geom_torsion_atom_site_label_1
_geom_torsion_atom_site_label_2
_geom_torsion_atom_site_label_3
_geom_torsion_atom_site_label_4
_geom_torsion
Rh1 Ge1 N2 Si2 67.2(3)
Rh1 Ge1 N2 Si1 -114.5(2)
Rh1 C17 C16 O1 -56.6(5)
Rh1 C17 C16 C15 122.3(4)
Rh1 C22 C21 C20 60.6(4)
Rh1 C22 C21 C27 -123.4(6)
Rh1 C22 C18 C19 -61.6(4)
Rh1 C22 C18 C24 119.1(5)
Rh1 C21 C20 C26 -120.9(6)
Rh1 C21 C20 C19 61.2(4)
Rh1 C19 C20 C21 -62.0(4)
Rh1 C19 C20 C26 120.0(6)
Rh1 C19 C18 C22 59.3(4)
Rh1 C19 C18 C24 -121.5(6)
Ge1 O1 C16 C17 28.3(5)
Ge1 O1 C16 C15 -150.7(4)
Ge1 N2 Si2 C31 118.8(4)
Ge1 N2 Si2 C32 1.1(5)
Ge1 N2 Si2 C33 -119.0(4)
Ge1 N2 Si1 C29 -177.9(4)
Ge1 N2 Si1 C28 -57.9(4)
Ge1 N2 Si1 C30 64.2(4)
O1 Ge1 N2 Si2 -179.7(2)
O1 Ge1 N2 Si1 -1.4(3)
O1 C16 C15 C14 4.1(7)
N1 C14 C15 C16 -4.4(7)
N1 C7 C8 C3 5.8(8)
N1 C7 C8 C9 -175.6(5)
N1 C7 C12 C4 -5.2(7)
N1 C7 C12 C11 174.9(5)
C17 C16 C15 C14 -174.9(4)
C14 N1 C7 C8 82.4(6)
C14 N1 C7 C12 -97.4(6)
C11 C10 C9 C8 -1.7(11)
C7 N1 C14 C15 179.5(4)
C7 N1 C14 C13 -0.3(7)
C7 C8 C3 C1 111.2(7)
C7 C8 C3 C2 -126.7(8)
C7 C8 C9 C10 -0.8(9)
C8 C7 C12 C4 174.9(5)
C8 C7 C12 C11 -5.0(8)
C22 C21 C20 Rh1 -58.1(4)
C22 C21 C20 C26 -179.0(6)
C22 C21 C20 C19 3.1(6)
C13 C14 C15 C16 175.3(5)
C12 C11 C10 C9 0.9(11)
C12 C7 C8 C3 -174.4(6)
C12 C7 C8 C9 4.2(8)
C21 C22 C18 Rh1 66.5(4)
C21 C22 C18 C19 4.9(6)
C21 C22 C18 C24 -174.3(5)
C6 C4 C12 C11 50.7(8)
C6 C4 C12 C7 -129.2(6)
C3 C8 C9 C10 177.8(6)
C25 C19 C20 Rh1 -122.2(5)
C25 C19 C20 C21 175.8(5)
C25 C19 C20 C26 -2.1(9)
C25 C19 C18 Rh1 121.9(6)
C25 C19 C18 C22 -178.8(5)
C25 C19 C18 C24 0.5(9)
C23 C22 C21 Rh1 125.3(6)
C23 C22 C21 C20 -174.1(5)
C23 C22 C21 C27 1.9(9)
C23 C22 C18 Rh1 -124.5(6)
C23 C22 C18 C19 173.9(5)
C23 C22 C18 C24 -5.4(9)
C5 C4 C12 C11 -75.3(8)
C5 C4 C12 C7 104.8(7)
C10 C11 C12 C4 -177.6(6)
C10 C11 C12 C7 2.3(9)
C9 C8 C3 C1 -67.4(8)
C9 C8 C3 C2 54.8(10)
C20 C19 C18 Rh1 -62.4(4)
C20 C19 C18 C22 -3.1(6)
C20 C19 C18 C24 176.2(5)
C18 C22 C21 Rh1 -65.5(3)
C18 C22 C21 C20 -4.9(6)
C18 C22 C21 C27 171.1(5)
C18 C19 C20 Rh1 62.0(4)
C18 C19 C20 C21 0.0(6)
C18 C19 C20 C26 -178.0(6)
C27 C21 C20 Rh1 125.9(6)
C27 C21 C20 C26 5.0(10)
C27 C21 C20 C19 -172.8(6)
Cl1 Ge1 N2 Si2 -84.6(2)
Cl1 Ge1 N2 Si1 93.8(3)
Si2 N2 Si1 C29 0.2(5)
Si2 N2 Si1 C28 120.3(4)
Si2 N2 Si1 C30 -117.6(4)
Si1 N2 Si2 C31 -59.5(5)
Si1 N2 Si2 C32 -177.2(4)
Si1 N2 Si2 C33 62.7(5)

loop_
_smtbx_masks_void_nr
_smtbx_masks_void_average_x
_smtbx_masks_void_average_y
_smtbx_masks_void_average_z
_smtbx_masks_void_volume
_smtbx_masks_void_count_electrons
1 0.000 0.000 -0.046 250.8 0.0
2 0.000 0.500 0.454 250.8 0.0
3 0.250 0.250 0.204 250.8 0.0
4 0.250 0.750 0.704 250.8 0.0
5 0.500 0.000 0.454 250.8 0.0
6 0.500 0.500 0.954 250.8 0.0
7 0.750 0.250 0.704 250.8 0.0
8 0.750 0.750 0.204 250.8 0.0
